data_7155466
loop_
_publ_author_name
'Mahato, Sujit'
'Jana, Chandan K.'

_publ_section_title
;
 Iterative direct C(sp(3))-H functionalization of amines:
 diastereoselective divergent syntheses of \a,\a'-disubstituted alicyclic
 amines.
;
_journal_issue 7
_journal_name_full 'Organic &amp; biomolecular chemistry'
_journal_page_first 1655
_journal_page_last 1660
_journal_paper_doi 10.1039/c6ob02257j
_journal_volume 15
_journal_year 2017
_chemical_formula_moiety 'C29 H27 N O'
_chemical_formula_sum 'C29 H27 N O'
_chemical_formula_weight 405.52
_chemical_name_systematic
(7aS,11R,13R)-11-benzyl-13-phenyl-7a,8,9,10,11,13-hexahydronaphtho[1,2-e]pyrido[2,1-b][1,3]oxazine
_space_group_IT_number 14
_symmetry_cell_setting monoclinic
_symmetry_space_group_name_Hall '-P 2ybc'
_symmetry_space_group_name_H-M 'P 1 21/c 1'
_atom_sites_solution_hydrogens geom
_atom_sites_solution_primary direct
_atom_sites_solution_secondary difmap
_audit_creation_method SHELXL-97
_audit_update_record
;
2016-09-28 deposited with the CCDC.
2017-01-19 downloaded from the CCDC.
;
_cell_angle_alpha 90.00
_cell_angle_beta 95.624(5)
_cell_angle_gamma 90.00
_cell_formula_units_Z 8
_cell_length_a 7.9410(4)
_cell_length_b 32.3062(15)
_cell_length_c 17.2176(8)
_cell_measurement_reflns_used 3905
_cell_measurement_temperature 293(2)
_cell_measurement_theta_max 26.3120
_cell_measurement_theta_min 3.5580
_cell_volume 4395.8(4)
_computing_cell_refinement 'Bruker SMART'
_computing_data_collection 'Bruker SMART'
_computing_data_reduction 'Bruker SAINT'
_computing_molecular_graphics 'Bruker SHELXTL'
_computing_publication_material 'Bruker SHELXTL'
_computing_structure_refinement 'SHELXL-97 (Sheldrick, 1997)'
_computing_structure_solution 'SHELXS-97 (Sheldrick, 1990)'
_diffrn_ambient_temperature 293(2)
_diffrn_measured_fraction_theta_full 0.998
_diffrn_measured_fraction_theta_max 0.998
_diffrn_measurement_device_type 'CCD area detector'
_diffrn_measurement_method 'phi and omega scans'
_diffrn_radiation_monochromator graphite
_diffrn_radiation_source 'fine-focus sealed tube'
_diffrn_radiation_type MoK\a
_diffrn_radiation_wavelength 0.71073
_diffrn_reflns_av_R_equivalents 0.0543
_diffrn_reflns_av_sigmaI/netI 0.0698
_diffrn_reflns_limit_h_max 5
_diffrn_reflns_limit_h_min -9
_diffrn_reflns_limit_k_max 38
_diffrn_reflns_limit_k_min -38
_diffrn_reflns_limit_l_max 19
_diffrn_reflns_limit_l_min -20
_diffrn_reflns_number 17711
_diffrn_reflns_theta_full 25.00
_diffrn_reflns_theta_max 25.00
_diffrn_reflns_theta_min 2.87
_exptl_absorpt_coefficient_mu 0.073
_exptl_absorpt_correction_T_max 0.991
_exptl_absorpt_correction_T_min 0.987
_exptl_absorpt_correction_type multi-scan
_exptl_absorpt_process_details SADABS
_exptl_crystal_colour colorless
_exptl_crystal_density_diffrn 1.225
_exptl_crystal_density_method 'not measured'
_exptl_crystal_description needle
_exptl_crystal_F_000 1728.0
_exptl_crystal_recrystallization_method 'Re-crystallisation from solvent: Ethyl Acetate'
_exptl_crystal_size_max 0.36
_exptl_crystal_size_mid 0.30
_exptl_crystal_size_min 0.26
_refine_diff_density_max 0.196
_refine_diff_density_min -0.183
_refine_diff_density_rms 0.045
_refine_ls_extinction_method none
_refine_ls_goodness_of_fit_ref 1.042
_refine_ls_hydrogen_treatment mixed
_refine_ls_matrix_type full
_refine_ls_number_parameters 559
_refine_ls_number_reflns 7750
_refine_ls_number_restraints 0
_refine_ls_restrained_S_all 1.042
_refine_ls_R_factor_all 0.1007
_refine_ls_R_factor_gt 0.0617
_refine_ls_shift/su_max 0.000
_refine_ls_shift/su_mean 0.000
_refine_ls_structure_factor_coef Fsqd
_refine_ls_weighting_details 'calc w=1/[\s^2^(Fo^2^)+(0.0532P)^2^+1.2716P] where P=(Fo^2^+2Fc^2^)/3'
_refine_ls_weighting_scheme calc
_refine_ls_wR_factor_gt 0.1393
_refine_ls_wR_factor_ref 0.1658
_reflns_number_gt 4906
_reflns_number_total 7750
_reflns_threshold_expression >2sigma(I)
_cod_data_source_file c6ob02257j3.cif
_cod_data_source_block ckj_3_07_ab
_cod_depositor_comments 'Adding full bibliography for 7155463--7155466.cif.'
_cod_original_sg_symbol_H-M P21/c
_cod_database_code 7155466

loop_
_symmetry_equiv_pos_as_xyz
'x, y, z'
'-x, y+1/2, -z+1/2'
'-x, -y, -z'
'x, -y-1/2, z-1/2'

loop_
_atom_site_label
_atom_site_type_symbol
_atom_site_fract_x
_atom_site_fract_y
_atom_site_fract_z
_atom_site_U_iso_or_equiv
_atom_site_adp_type
_atom_site_occupancy
_atom_site_symmetry_multiplicity
_atom_site_calc_flag
_atom_site_refinement_flags
O1 O 0.8311(2) 0.69505(6) 0.46600(10) 0.0496(5) Uani 1 1 d .
O2 O 0.6191(2) 0.42266(6) 0.07555(10) 0.0532(5) Uani 1 1 d .
N1 N 0.8300(2) 0.65612(6) 0.34642(11) 0.0359(5) Uani 1 1 d .
N2 N 0.6093(2) 0.46379(6) 0.19234(11) 0.0377(5) Uani 1 1 d .
C24 C 0.8536(3) 0.71030(8) 0.24765(13) 0.0334(6) Uani 1 1 d .
C1 C 1.0399(3) 0.71163(8) 0.37877(13) 0.0336(6) Uani 1 1 d .
C53 C 0.5806(3) 0.40966(8) 0.29148(14) 0.0354(6) Uani 1 1 d .
C9 C 1.1944(3) 0.73268(8) 0.36859(14) 0.0355(6) Uani 1 1 d .
C11 C 0.9475(3) 0.68587(8) 0.31431(13) 0.0350(6) Uani 1 1 d .
H11 H 1.0336 0.6694 0.2914 0.042 Uiso 1 1 calc R
C2 C 0.9783(3) 0.71398(8) 0.45026(14) 0.0384(6) Uani 1 1 d .
C38 C 0.2441(3) 0.38750(8) 0.16745(15) 0.0399(6) Uani 1 1 d .
C40 C 0.4905(3) 0.43405(8) 0.22387(14) 0.0367(6) Uani 1 1 d .
H40 H 0.4029 0.4506 0.2456 0.044 Uiso 1 1 calc R
C10 C 1.2805(3) 0.75485(8) 0.43167(15) 0.0391(6) Uani 1 1 d .
C30 C 0.4016(3) 0.40792(8) 0.15939(14) 0.0374(6) Uani 1 1 d .
C8 C 1.2662(3) 0.73280(8) 0.29610(15) 0.0411(6) Uani 1 1 d .
H8 H 1.2128 0.7183 0.2540 0.049 Uiso 1 1 calc R
C12 C 0.9095(3) 0.61752(8) 0.37991(14) 0.0399(6) Uani 1 1 d .
H12 H 0.9990 0.6249 0.4208 0.048 Uiso 1 1 calc R
C18 C 1.0808(3) 0.55450(8) 0.34628(15) 0.0426(6) Uani 1 1 d .
C39 C 0.1629(3) 0.36466(8) 0.10405(16) 0.0469(7) Uani 1 1 d .
C29 C 0.8540(3) 0.75295(8) 0.24377(15) 0.0408(6) Uani 1 1 d .
H29 H 0.9112 0.7681 0.2840 0.049 Uiso 1 1 calc R
C41 C 0.5277(3) 0.50081(8) 0.15406(14) 0.0415(6) Uani 1 1 d .
H41 H 0.4432 0.4918 0.1121 0.050 Uiso 1 1 calc R
C58 C 0.5773(3) 0.36689(8) 0.29619(16) 0.0444(7) Uani 1 1 d .
H58 H 0.5209 0.3518 0.2557 0.053 Uiso 1 1 calc R
C16 C 0.7296(3) 0.67838(8) 0.39768(15) 0.0411(6) Uani 1 1 d .
H16 H 0.6740 0.7015 0.3686 0.049 Uiso 1 1 calc R
C37 C 0.1660(3) 0.38858(8) 0.23807(16) 0.0450(7) Uani 1 1 d .
H37 H 0.2166 0.4034 0.2805 0.054 Uiso 1 1 calc R
C47 C 0.3540(3) 0.56482(8) 0.18131(15) 0.0449(7) Uani 1 1 d .
C54 C 0.6675(3) 0.43107(9) 0.35293(14) 0.0465(7) Uani 1 1 d .
H54 H 0.6714 0.4598 0.3513 0.056 Uiso 1 1 calc R
C45 C 0.7140(3) 0.44105(9) 0.14350(15) 0.0448(7) Uani 1 1 d .
H45 H 0.7696 0.4187 0.1748 0.054 Uiso 1 1 calc R
C31 C 0.4703(3) 0.40440(8) 0.08936(15) 0.0440(7) Uani 1 1 d .
C27 C 0.6841(3) 0.75156(10) 0.12043(15) 0.0504(7) Uani 1 1 d .
H27 H 0.6288 0.7653 0.0778 0.060 Uiso 1 1 calc R
C3 C 1.0655(4) 0.73506(9) 0.51400(15) 0.0499(7) Uani 1 1 d .
H3 H 1.0222 0.7354 0.5622 0.060 Uiso 1 1 calc R
C28 C 0.7694(3) 0.77357(9) 0.18022(16) 0.0492(7) Uani 1 1 d .
H28 H 0.7709 0.8023 0.1783 0.059 Uiso 1 1 calc R
C25 C 0.7658(3) 0.68858(9) 0.18721(15) 0.0493(7) Uani 1 1 d .
H25 H 0.7636 0.6598 0.1890 0.059 Uiso 1 1 calc R
C32 C 0.3883(4) 0.38213(9) 0.02589(16) 0.0522(7) Uani 1 1 d .
H32 H 0.4363 0.3808 -0.0212 0.063 Uiso 1 1 calc R
C5 C 1.4300(3) 0.77677(9) 0.41934(17) 0.0493(7) Uani 1 1 d .
H5 H 1.4853 0.7918 0.4603 0.059 Uiso 1 1 calc R
C26 C 0.6814(4) 0.70899(10) 0.12427(16) 0.0542(8) Uani 1 1 d .
H26 H 0.6225 0.6939 0.0844 0.065 Uiso 1 1 calc R
C4 C 1.2129(3) 0.75474(9) 0.50431(16) 0.0491(7) Uani 1 1 d .
H4 H 1.2705 0.7684 0.5464 0.059 Uiso 1 1 calc R
C42 C 0.6604(4) 0.52727(9) 0.11920(17) 0.0534(7) Uani 1 1 d .
H42A H 0.6037 0.5496 0.0893 0.064 Uiso 1 1 calc R
H42B H 0.7335 0.5396 0.1614 0.064 Uiso 1 1 calc R
C7 C 1.4125(3) 0.75384(9) 0.28722(17) 0.0486(7) Uani 1 1 d .
H7 H 1.4580 0.7532 0.2395 0.058 Uiso 1 1 calc R
C33 C 0.2394(4) 0.36268(9) 0.03376(17) 0.0556(8) Uani 1 1 d .
H33 H 0.1870 0.3478 -0.0080 0.067 Uiso 1 1 calc R
C34 C 0.0087(4) 0.34417(9) 0.1132(2) 0.0580(8) Uani 1 1 d .
H34 H -0.0452 0.3294 0.0716 0.070 Uiso 1 1 calc R
C19 C 1.2425(4) 0.55746(10) 0.38382(16) 0.0524(7) Uani 1 1 d .
H19 H 1.2934 0.5833 0.3909 0.063 Uiso 1 1 calc R
C46 C 0.4392(4) 0.52635(9) 0.21373(16) 0.0510(7) Uani 1 1 d .
H46A H 0.3554 0.5090 0.2352 0.061 Uiso 1 1 calc R
H46B H 0.5224 0.5340 0.2563 0.061 Uiso 1 1 calc R
C17 C 0.9873(4) 0.59283(9) 0.31643(15) 0.0499(7) Uani 1 1 d .
H17A H 0.8980 0.5848 0.2768 0.060 Uiso 1 1 calc R
H17B H 1.0650 0.6106 0.2918 0.060 Uiso 1 1 calc R
C6 C 1.4944(3) 0.77638(9) 0.34918(18) 0.0515(7) Uani 1 1 d .
H6 H 1.5926 0.7911 0.3423 0.062 Uiso 1 1 calc R
C48 C 0.4162(4) 0.60389(9) 0.19945(18) 0.0566(8) Uani 1 1 d .
H48 H 0.5159 0.6066 0.2323 0.068 Uiso 1 1 calc R
C15 C 0.5958(3) 0.65257(9) 0.43064(17) 0.0517(7) Uani 1 1 d .
H15A H 0.5124 0.6439 0.3888 0.062 Uiso 1 1 calc R
H15B H 0.5387 0.6690 0.4673 0.062 Uiso 1 1 calc R
C13 C 0.7769(4) 0.59142(9) 0.41566(17) 0.0532(7) Uani 1 1 d .
H13A H 0.6997 0.5801 0.3738 0.064 Uiso 1 1 calc R
H13B H 0.8332 0.5683 0.4433 0.064 Uiso 1 1 calc R
C55 C 0.7485(4) 0.41041(11) 0.41669(16) 0.0579(8) Uani 1 1 d .
H55 H 0.8075 0.4253 0.4569 0.069 Uiso 1 1 calc R
C23 C 1.0108(4) 0.51556(9) 0.33619(19) 0.0607(8) Uani 1 1 d .
H23 H 0.9030 0.5127 0.3103 0.073 Uiso 1 1 calc R
C14 C 0.6748(4) 0.61477(9) 0.47161(18) 0.0579(8) Uani 1 1 d .
H14A H 0.5869 0.5970 0.4885 0.069 Uiso 1 1 calc R
H14B H 0.7478 0.6232 0.5173 0.069 Uiso 1 1 calc R
C36 C 0.0165(3) 0.36807(9) 0.24460(19) 0.0562(8) Uani 1 1 d .
H36 H -0.0329 0.3691 0.2913 0.067 Uiso 1 1 calc R
C57 C 0.6564(4) 0.34630(10) 0.36015(17) 0.0580(8) Uani 1 1 d .
H57 H 0.6518 0.3176 0.3622 0.070 Uiso 1 1 calc R
C44 C 0.8496(3) 0.46680(10) 0.11114(18) 0.0570(8) Uani 1 1 d .
H44A H 0.9110 0.4501 0.0766 0.068 Uiso 1 1 calc R
H44B H 0.9293 0.4766 0.1535 0.068 Uiso 1 1 calc R
C56 C 0.7415(4) 0.36769(11) 0.42040(17) 0.0583(8) Uani 1 1 d .
H56 H 0.7940 0.3537 0.4633 0.070 Uiso 1 1 calc R
C49 C 0.3342(4) 0.63926(10) 0.1700(2) 0.0678(9) Uani 1 1 d .
H49 H 0.3793 0.6652 0.1827 0.081 Uiso 1 1 calc R
C35 C -0.0618(4) 0.34578(9) 0.1817(2) 0.0605(9) Uani 1 1 d .
H35 H -0.1628 0.3319 0.1869 0.073 Uiso 1 1 calc R
C21 C 1.2576(5) 0.48429(11) 0.4013(2) 0.0708(10) Uani 1 1 d .
H21 H 1.3166 0.4609 0.4200 0.085 Uiso 1 1 calc R
C52 C 0.2057(4) 0.56240(10) 0.13214(19) 0.0639(9) Uani 1 1 d .
H52 H 0.1605 0.5365 0.1185 0.077 Uiso 1 1 calc R
C43 C 0.7688(4) 0.50337(10) 0.06673(17) 0.0589(8) Uani 1 1 d .
H43A H 0.6993 0.4937 0.0208 0.071 Uiso 1 1 calc R
H43B H 0.8560 0.5213 0.0497 0.071 Uiso 1 1 calc R
C50 C 0.1867(5) 0.63581(11) 0.1222(2) 0.0731(10) Uani 1 1 d .
H50 H 0.1298 0.6594 0.1031 0.088 Uiso 1 1 calc R
C22 C 1.0975(5) 0.48079(10) 0.3637(2) 0.0775(11) Uani 1 1 d .
H22 H 1.0475 0.4549 0.3568 0.093 Uiso 1 1 calc R
C20 C 1.3287(4) 0.52258(11) 0.41074(18) 0.0662(9) Uani 1 1 d .
H20 H 1.4373 0.5252 0.4358 0.079 Uiso 1 1 calc R
C51 C 0.1237(4) 0.59745(12) 0.1030(2) 0.0785(11) Uani 1 1 d .
H51 H 0.0244 0.5950 0.0699 0.094 Uiso 1 1 calc R

loop_
_atom_site_aniso_label
_atom_site_aniso_U_11
_atom_site_aniso_U_22
_atom_site_aniso_U_33
_atom_site_aniso_U_23
_atom_site_aniso_U_13
_atom_site_aniso_U_12
O1 0.0528(11) 0.0517(12) 0.0469(11) -0.0070(10) 0.0186(9) -0.0066(10)
O2 0.0645(12) 0.0503(12) 0.0468(11) -0.0081(10) 0.0156(9) -0.0033(11)
N1 0.0366(11) 0.0302(12) 0.0415(12) 0.0023(10) 0.0063(9) -0.0017(10)
N2 0.0399(11) 0.0322(12) 0.0409(12) 0.0055(10) 0.0032(9) 0.0030(10)
C24 0.0347(13) 0.0319(14) 0.0343(13) 0.0001(12) 0.0067(10) -0.0036(11)
C1 0.0343(12) 0.0283(13) 0.0378(14) -0.0016(11) 0.0015(10) 0.0020(11)
C53 0.0365(13) 0.0358(15) 0.0340(13) 0.0003(12) 0.0031(10) -0.0012(12)
C9 0.0326(13) 0.0318(14) 0.0416(14) 0.0019(12) 0.0002(11) 0.0060(11)
C11 0.0335(12) 0.0327(14) 0.0396(14) -0.0004(12) 0.0068(11) -0.0004(11)
C2 0.0405(14) 0.0338(15) 0.0416(14) -0.0022(12) 0.0070(11) 0.0004(12)
C38 0.0375(14) 0.0320(15) 0.0484(15) 0.0003(13) -0.0053(11) 0.0078(12)
C40 0.0366(13) 0.0341(15) 0.0397(14) 0.0016(12) 0.0049(11) 0.0020(12)
C10 0.0403(14) 0.0327(15) 0.0423(14) 0.0008(12) -0.0061(11) 0.0033(12)
C30 0.0415(14) 0.0306(14) 0.0386(14) 0.0009(12) -0.0031(11) 0.0065(12)
C8 0.0355(13) 0.0412(16) 0.0466(15) -0.0038(13) 0.0036(11) 0.0003(12)
C12 0.0466(15) 0.0335(15) 0.0390(14) 0.0027(12) 0.0015(11) 0.0017(13)
C18 0.0556(16) 0.0322(15) 0.0416(15) -0.0015(13) 0.0121(12) 0.0025(14)
C39 0.0482(16) 0.0326(15) 0.0566(18) -0.0042(14) -0.0118(13) 0.0079(13)
C29 0.0385(14) 0.0378(16) 0.0457(15) -0.0009(13) 0.0020(12) -0.0057(13)
C41 0.0500(15) 0.0359(15) 0.0379(14) 0.0036(13) 0.0003(12) 0.0022(13)
C58 0.0480(15) 0.0358(16) 0.0477(16) 0.0026(13) -0.0047(12) -0.0015(13)
C16 0.0380(13) 0.0383(16) 0.0477(15) 0.0023(13) 0.0072(12) 0.0015(13)
C37 0.0400(14) 0.0370(16) 0.0571(17) -0.0015(14) 0.0008(13) 0.0020(13)
C47 0.0552(16) 0.0343(16) 0.0458(15) 0.0005(13) 0.0078(13) 0.0040(14)
C54 0.0577(16) 0.0424(17) 0.0391(15) -0.0011(13) 0.0036(12) -0.0051(14)
C45 0.0442(14) 0.0428(17) 0.0476(15) 0.0039(14) 0.0061(12) 0.0045(13)
C31 0.0526(16) 0.0342(15) 0.0446(16) 0.0009(13) 0.0023(13) 0.0042(14)
C27 0.0509(16) 0.063(2) 0.0372(15) 0.0137(15) 0.0033(13) 0.0028(16)
C3 0.0639(18) 0.0486(18) 0.0373(15) -0.0064(14) 0.0057(13) 0.0029(16)
C28 0.0479(15) 0.0413(17) 0.0583(18) 0.0136(15) 0.0047(14) -0.0008(14)
C25 0.0615(17) 0.0394(17) 0.0459(16) -0.0033(14) 0.0000(13) -0.0008(14)
C32 0.078(2) 0.0385(17) 0.0386(15) -0.0048(13) -0.0024(14) 0.0103(16)
C5 0.0431(15) 0.0416(17) 0.0598(18) -0.0022(15) -0.0124(13) -0.0019(14)
C26 0.0658(19) 0.056(2) 0.0379(15) -0.0053(15) -0.0075(13) -0.0033(17)
C4 0.0545(17) 0.0457(18) 0.0447(16) -0.0081(14) -0.0072(13) 0.0007(15)
C42 0.0655(18) 0.0410(17) 0.0534(17) 0.0112(14) 0.0040(15) -0.0028(15)
C7 0.0382(14) 0.0514(18) 0.0581(18) 0.0023(15) 0.0132(13) -0.0011(14)
C33 0.067(2) 0.0385(17) 0.0559(18) -0.0105(15) -0.0192(15) 0.0065(16)
C34 0.0491(17) 0.0379(18) 0.082(2) -0.0084(17) -0.0174(16) 0.0000(15)
C19 0.0573(17) 0.0472(18) 0.0527(17) -0.0042(15) 0.0055(14) -0.0019(16)
C46 0.0671(18) 0.0398(17) 0.0461(16) 0.0030(14) 0.0049(14) 0.0108(15)
C17 0.0660(18) 0.0412(17) 0.0422(15) 0.0008(13) 0.0047(13) 0.0027(15)
C6 0.0356(14) 0.0446(18) 0.073(2) 0.0029(16) 0.0007(14) -0.0045(14)
C48 0.0570(18) 0.0442(19) 0.068(2) -0.0037(16) 0.0023(15) 0.0030(16)
C15 0.0431(15) 0.0501(18) 0.0635(18) 0.0070(16) 0.0135(13) -0.0008(14)
C13 0.0615(18) 0.0405(17) 0.0583(18) 0.0094(15) 0.0099(15) -0.0029(15)
C55 0.0640(18) 0.073(2) 0.0335(15) -0.0010(16) -0.0081(13) -0.0078(18)
C23 0.0560(18) 0.0384(18) 0.089(2) -0.0045(17) 0.0126(16) 0.0010(15)
C14 0.0567(17) 0.053(2) 0.067(2) 0.0147(17) 0.0197(15) -0.0052(16)
C36 0.0439(16) 0.0496(19) 0.075(2) 0.0046(17) 0.0076(15) 0.0058(15)
C57 0.0615(18) 0.0468(19) 0.0629(19) 0.0156(16) -0.0072(15) -0.0014(16)
C44 0.0487(16) 0.063(2) 0.0601(19) 0.0081(17) 0.0094(14) 0.0022(16)
C56 0.0598(18) 0.068(2) 0.0452(17) 0.0165(17) -0.0044(14) 0.0011(17)
C49 0.075(2) 0.0326(18) 0.099(3) -0.0014(18) 0.023(2) -0.0015(17)
C35 0.0415(16) 0.0396(18) 0.098(3) 0.0004(18) -0.0033(17) -0.0019(14)
C21 0.086(3) 0.054(2) 0.077(2) 0.0256(19) 0.032(2) 0.029(2)
C52 0.0669(19) 0.0427(19) 0.079(2) -0.0018(17) -0.0078(17) 0.0023(17)
C43 0.0610(18) 0.061(2) 0.0568(18) 0.0073(17) 0.0133(15) -0.0080(17)
C50 0.082(2) 0.049(2) 0.091(3) 0.022(2) 0.019(2) 0.022(2)
C22 0.081(2) 0.0369(19) 0.121(3) 0.003(2) 0.040(2) 0.0013(19)
C20 0.067(2) 0.069(3) 0.060(2) 0.0022(19) -0.0021(16) 0.0160(19)
C51 0.075(2) 0.062(2) 0.094(3) 0.006(2) -0.0175(19) 0.021(2)

loop_
_atom_type_symbol
_atom_type_description
_atom_type_scat_dispersion_real
_atom_type_scat_dispersion_imag
_atom_type_scat_source
C C 0.0033 0.0016 'International Tables Vol C Tables 4.2.6.8 and 6.1.1.4'
H H 0.0000 0.0000 'International Tables Vol C Tables 4.2.6.8 and 6.1.1.4'
N N 0.0061 0.0033 'International Tables Vol C Tables 4.2.6.8 and 6.1.1.4'
O O 0.0106 0.0060 'International Tables Vol C Tables 4.2.6.8 and 6.1.1.4'

loop_
_geom_angle_atom_site_label_1
_geom_angle_atom_site_label_2
_geom_angle_atom_site_label_3
_geom_angle
C2 O1 C16 114.78(18)
C31 O2 C45 115.24(19)
C16 N1 C11 108.16(19)
C16 N1 C12 114.88(19)
C11 N1 C12 115.37(18)
C45 N2 C41 113.82(19)
C45 N2 C40 107.89(19)
C41 N2 C40 114.73(18)
C29 C24 C25 118.2(2)
C29 C24 C11 123.4(2)
C25 C24 C11 118.4(2)
C2 C1 C9 118.1(2)
C2 C1 C11 119.8(2)
C9 C1 C11 122.1(2)
C58 C53 C54 117.6(2)
C58 C53 C40 123.4(2)
C54 C53 C40 119.0(2)
C10 C9 C8 117.8(2)
C10 C9 C1 120.1(2)
C8 C9 C1 122.1(2)
N1 C11 C1 111.07(18)
N1 C11 C24 109.67(18)
C1 C11 C24 115.6(2)
O1 C2 C1 122.7(2)
O1 C2 C3 115.1(2)
C1 C2 C3 122.2(2)
C37 C38 C39 117.9(2)
C37 C38 C30 122.1(2)
C39 C38 C30 120.0(2)
N2 C40 C30 111.08(19)
N2 C40 C53 110.22(18)
C30 C40 C53 115.0(2)
C4 C10 C5 122.2(2)
C4 C10 C9 118.8(2)
C5 C10 C9 119.0(2)
C31 C30 C38 118.1(2)
C31 C30 C40 119.5(2)
C38 C30 C40 122.3(2)
C7 C8 C9 121.2(2)
N1 C12 C13 109.6(2)
N1 C12 C17 110.2(2)
C13 C12 C17 110.1(2)
C23 C18 C19 117.8(3)
C23 C18 C17 121.8(3)
C19 C18 C17 120.4(3)
C33 C39 C34 121.7(3)
C33 C39 C38 118.9(2)
C34 C39 C38 119.4(3)
C24 C29 C28 120.8(3)
N2 C41 C42 109.8(2)
N2 C41 C46 110.1(2)
C42 C41 C46 109.9(2)
C57 C58 C53 121.1(3)
N1 C16 O1 112.51(19)
N1 C16 C15 114.1(2)
O1 C16 C15 104.7(2)
C36 C37 C38 120.8(3)
C48 C47 C52 117.0(3)
C48 C47 C46 122.4(3)
C52 C47 C46 120.5(3)
C55 C54 C53 121.3(3)
N2 C45 O2 113.2(2)
N2 C45 C44 114.1(2)
O2 C45 C44 105.1(2)
O2 C31 C30 122.8(2)
O2 C31 C32 115.3(2)
C30 C31 C32 121.9(3)
C28 C27 C26 119.3(3)
C4 C3 C2 119.6(2)
C27 C28 C29 120.3(3)
C26 C25 C24 121.1(3)
C33 C32 C31 119.9(3)
C6 C5 C10 121.6(3)
C27 C26 C25 120.3(3)
C3 C4 C10 121.2(2)
C43 C42 C41 113.8(2)
C8 C7 C6 120.7(2)
C32 C33 C39 121.2(3)
C35 C34 C39 121.0(3)
C20 C19 C18 120.6(3)
C47 C46 C41 114.5(2)
C18 C17 C12 113.8(2)
C5 C6 C7 119.8(2)
C47 C48 C49 121.7(3)
C16 C15 C14 110.3(2)
C14 C13 C12 114.4(2)
C56 C55 C54 119.9(3)
C22 C23 C18 121.2(3)
C15 C14 C13 109.1(2)
C37 C36 C35 120.6(3)
C56 C57 C58 120.8(3)
C45 C44 C43 109.5(2)
C57 C56 C55 119.2(3)
C50 C49 C48 119.8(3)
C34 C35 C36 120.3(3)
C20 C21 C22 119.0(3)
C51 C52 C47 121.4(3)
C44 C43 C42 109.5(2)
C51 C50 C49 119.4(3)
C21 C22 C23 120.2(3)
C21 C20 C19 121.1(3)
C50 C51 C52 120.6(3)

loop_
_geom_bond_atom_site_label_1
_geom_bond_atom_site_label_2
_geom_bond_distance
O1 C2 1.370(3)
O1 C16 1.462(3)
O2 C31 1.363(3)
O2 C45 1.455(3)
N1 C16 1.439(3)
N1 C11 1.484(3)
N1 C12 1.488(3)
N2 C45 1.441(3)
N2 C41 1.484(3)
N2 C40 1.486(3)
C24 C29 1.379(3)
C24 C25 1.385(3)
C24 C11 1.526(3)
C1 C2 1.371(3)
C1 C9 1.428(3)
C1 C11 1.518(3)
C53 C58 1.385(4)
C53 C54 1.389(3)
C53 C40 1.525(3)
C9 C10 1.419(3)
C9 C8 1.422(3)
C2 C3 1.414(4)
C38 C37 1.419(4)
C38 C39 1.419(4)
C38 C30 1.433(3)
C40 C30 1.513(3)
C10 C4 1.408(4)
C10 C5 1.416(4)
C30 C31 1.376(3)
C8 C7 1.367(3)
C12 C13 1.525(3)
C12 C17 1.532(3)
C18 C23 1.379(4)
C18 C19 1.383(4)
C18 C17 1.508(4)
C39 C33 1.408(4)
C39 C34 1.414(4)
C29 C28 1.395(4)
C41 C42 1.525(4)
C41 C46 1.540(3)
C58 C57 1.384(4)
C16 C15 1.505(3)
C37 C36 1.373(4)
C47 C48 1.380(4)
C47 C52 1.383(4)
C47 C46 1.497(4)
C54 C55 1.388(4)
C45 C44 1.510(4)
C31 C32 1.413(4)
C27 C28 1.374(4)
C27 C26 1.377(4)
C3 C4 1.356(4)
C25 C26 1.385(4)
C32 C33 1.358(4)
C5 C6 1.357(4)
C42 C43 1.518(4)
C7 C6 1.398(4)
C34 C35 1.355(4)
C19 C20 1.375(4)
C48 C49 1.386(4)
C15 C14 1.515(4)
C13 C14 1.519(4)
C55 C56 1.383(4)
C23 C22 1.377(4)
C36 C35 1.394(4)
C57 C56 1.369(4)
C44 C43 1.515(4)
C49 C50 1.369(5)
C21 C20 1.363(5)
C21 C22 1.373(5)
C52 C51 1.377(4)
C50 C51 1.365(5)
